data_7042897
loop_
_publ_author_name
'Bamford, Karlee L.'
'Longobardi, Lauren E.'
'Liu, Lei'
'Grimme, Stefan'
'Stephan, Douglas W.'

_publ_section_title
;
 FLP reduction and hydroboration of phenanthrene o-iminoquinones and
 \a-diimines.
;
_journal_issue 16
_journal_name_full 'Dalton transactions (Cambridge, England : 2003)'
_journal_page_first 5308
_journal_page_last 5319
_journal_paper_doi 10.1039/c7dt01024a
_journal_volume 46
_journal_year 2017
_chemical_formula_sum 'C28 H17 B F5 N O'
_chemical_formula_weight 489.23
_space_group_crystal_system monoclinic
_space_group_IT_number 14
_space_group_name_Hall '-P 2yn'
_space_group_name_H-M_alt 'P 1 21/n 1'
_symmetry_space_group_name_Hall '-P 2yn'
_symmetry_space_group_name_H-M 'P 1 21/n 1'
_atom_sites_solution_hydrogens geom
_audit_creation_method SHELXL-2014/7
_audit_update_record
;
2017-03-28 deposited with the CCDC.
2017-03-28 downloaded from the CCDC.
;
_cell_angle_alpha 90
_cell_angle_beta 99.760(5)
_cell_angle_gamma 90
_cell_formula_units_Z 4
_cell_length_a 12.5655(18)
_cell_length_b 10.2491(16)
_cell_length_c 17.699(3)
_cell_measurement_reflns_used 2016
_cell_measurement_temperature 150(2)
_cell_measurement_theta_max 23.82
_cell_measurement_theta_min 2.30
_cell_volume 2246.4(6)
_computing_data_collection 'Bruker APEX2'
_computing_molecular_graphics 'ORTEP-3 (Farrugia, 1999)'
_computing_publication_material 'ORTEP-3 (Farrugia, 1999)'
_computing_structure_refinement 'SHELXL-2014/7 (Sheldrick, 2014)'
_computing_structure_solution 'SHELXS-97 (Sheldrick, 2008)'
_diffrn_ambient_temperature 150(2)
_diffrn_measured_fraction_theta_full 1.000
_diffrn_measured_fraction_theta_max 0.991
_diffrn_measurement_device_type 'Bruker APEX II CCD'
_diffrn_radiation_type MoK\a
_diffrn_radiation_wavelength 0.71073
_diffrn_reflns_av_R_equivalents 0.0716
_diffrn_reflns_av_unetI/netI 0.0862
_diffrn_reflns_Laue_measured_fraction_full 1.000
_diffrn_reflns_Laue_measured_fraction_max 0.991
_diffrn_reflns_limit_h_max 15
_diffrn_reflns_limit_h_min -16
_diffrn_reflns_limit_k_max 12
_diffrn_reflns_limit_k_min -13
_diffrn_reflns_limit_l_max 17
_diffrn_reflns_limit_l_min -23
_diffrn_reflns_number 19715
_diffrn_reflns_point_group_measured_fraction_full 1.000
_diffrn_reflns_point_group_measured_fraction_max 0.991
_diffrn_reflns_theta_full 25.242
_diffrn_reflns_theta_max 27.587
_diffrn_reflns_theta_min 1.848
_exptl_absorpt_coefficient_mu 0.116
_exptl_absorpt_correction_T_max 0.7456
_exptl_absorpt_correction_T_min 0.7051
_exptl_absorpt_correction_type multi-scan
_exptl_absorpt_process_details SADABS
_exptl_crystal_colour colourless
_exptl_crystal_density_diffrn 1.447
_exptl_crystal_density_method 'not measured'
_exptl_crystal_description plate
_exptl_crystal_F_000 1000
_exptl_crystal_size_max 0.160
_exptl_crystal_size_mid 0.160
_exptl_crystal_size_min 0.100
_refine_diff_density_max 0.287
_refine_diff_density_min -0.279
_refine_diff_density_rms 0.074
_refine_ls_extinction_method none
_refine_ls_goodness_of_fit_ref 0.994
_refine_ls_hydrogen_treatment constr
_refine_ls_matrix_type full
_refine_ls_number_parameters 327
_refine_ls_number_reflns 5166
_refine_ls_number_restraints 0
_refine_ls_restrained_S_all 0.994
_refine_ls_R_factor_all 0.1255
_refine_ls_R_factor_gt 0.0500
_refine_ls_shift/su_max 0.000
_refine_ls_shift/su_mean 0.000
_refine_ls_structure_factor_coef Fsqd
_refine_ls_weighting_details 'w=1/[\s^2^(Fo^2^)+(0.0700P)^2^] where P=(Fo^2^+2Fc^2^)/3'
_refine_ls_weighting_scheme calc
_refine_ls_wR_factor_gt 0.1101
_refine_ls_wR_factor_ref 0.1493
_reflns_Friedel_coverage 0.000
_reflns_number_gt 2774
_reflns_number_total 5166
_reflns_threshold_expression 'I > 2\s(I)'
_cod_data_source_file c7dt01024a2.cif
_cod_data_source_block compound_05
_cod_database_code 7042897
_shelx_shelxl_version_number 2014/7
_shelx_space_group_comment
;
The symmetry employed for this shelxl refinement is uniquely defined
by the following loop, which should always be used as a source of
symmetry information in preference to the above space-group names.
They are only intended as comments.
;
_shelx_estimated_absorpt_t_min 0.982
_shelx_estimated_absorpt_t_max 0.989

loop_
_space_group_symop_operation_xyz
'x, y, z'
'-x+1/2, y+1/2, -z+1/2'
'-x, -y, -z'
'x-1/2, -y-1/2, z-1/2'

loop_
_atom_site_label
_atom_site_type_symbol
_atom_site_fract_x
_atom_site_fract_y
_atom_site_fract_z
_atom_site_U_iso_or_equiv
_atom_site_adp_type
_atom_site_occupancy
_atom_site_site_symmetry_order
_atom_site_calc_flag
_atom_site_refinement_flags_posn
_atom_site_refinement_flags_adp
F304 F 0.14007(12) 0.71055(16) 0.06997(8) 0.0381(4) Uani 1 1 d . .
F305 F 0.27330(13) 0.49963(15) 0.07834(8) 0.0388(4) Uani 1 1 d . .
F306 F 0.43978(12) 0.47725(15) 0.19481(8) 0.0357(4) Uani 1 1 d . .
F302 F 0.33923(12) 0.87541(15) 0.29694(8) 0.0352(4) Uani 1 1 d . .
F303 F 0.17364(12) 0.89569(16) 0.17997(9) 0.0413(4) Uani 1 1 d . .
O1 O 0.52023(13) 0.55802(17) 0.36286(9) 0.0252(4) Uani 1 1 d . .
N1 N 0.58357(15) 0.7562(2) 0.33129(10) 0.0218(5) Uani 1 1 d . .
C204 C 0.5882(2) 1.1126(3) 0.21669(18) 0.0478(9) Uani 1 1 d . .
H204 H 0.5853 1.1924 0.1891 0.057 Uiso 1 1 calc R U
C203 C 0.6150(2) 0.9999(3) 0.18343(16) 0.0414(8) Uani 1 1 d . .
H203 H 0.6323 1.0033 0.1332 0.050 Uiso 1 1 calc R U
C202 C 0.6178(2) 0.8807(3) 0.22052(14) 0.0311(7) Uani 1 1 d . .
C201 C 0.59076(19) 0.8800(3) 0.29429(13) 0.0238(6) Uani 1 1 d . .
C114 C 0.65994(19) 0.7000(2) 0.39047(12) 0.0204(6) Uani 1 1 d . .
C101 C 0.61889(19) 0.5835(2) 0.40821(13) 0.0218(6) Uani 1 1 d . .
C102 C 0.6699(2) 0.4970(2) 0.46530(13) 0.0232(6) Uani 1 1 d . .
C107 C 0.77375(19) 0.5353(3) 0.50448(13) 0.0223(6) Uani 1 1 d . .
C106 C 0.8250(2) 0.4503(3) 0.56212(14) 0.0296(6) Uani 1 1 d . .
H106 H 0.8939 0.4732 0.5900 0.035 Uiso 1 1 calc R U
C105 C 0.7783(2) 0.3360(3) 0.57883(15) 0.0348(7) Uani 1 1 d . .
H105 H 0.8153 0.2808 0.6178 0.042 Uiso 1 1 calc R U
C304 C 0.2231(2) 0.6985(3) 0.12840(13) 0.0257(6) Uani 1 1 d . .
C305 C 0.2904(2) 0.5919(3) 0.13259(13) 0.0262(6) Uani 1 1 d . .
C306 C 0.3748(2) 0.5824(3) 0.19292(13) 0.0242(6) Uani 1 1 d . .
C301 C 0.39670(19) 0.6761(3) 0.25032(13) 0.0233(6) Uani 1 1 d . .
C302 C 0.3263(2) 0.7805(2) 0.24316(13) 0.0247(6) Uani 1 1 d . .
C303 C 0.2401(2) 0.7936(3) 0.18352(14) 0.0273(6) Uani 1 1 d . .
C205 C 0.5651(2) 1.1109(3) 0.29091(17) 0.0397(8) Uani 1 1 d . .
H205 H 0.5477 1.1898 0.3142 0.048 Uiso 1 1 calc R U
C206 C 0.5675(2) 0.9941(3) 0.33092(14) 0.0261(6) Uani 1 1 d . .
C2 C 0.5462(2) 0.9912(3) 0.41224(14) 0.0341(7) Uani 1 1 d . .
H2A H 0.4825 0.9372 0.4148 0.051 Uiso 1 1 calc R U
H2B H 0.5333 1.0801 0.4289 0.051 Uiso 1 1 calc R U
H2C H 0.6089 0.9543 0.4459 0.051 Uiso 1 1 calc R U
C1 C 0.6488(2) 0.7573(3) 0.18382(15) 0.0433(8) Uani 1 1 d . .
H1A H 0.5840 0.7047 0.1669 0.065 Uiso 1 1 calc R U
H1B H 0.6997 0.7076 0.2211 0.065 Uiso 1 1 calc R U
H1C H 0.6828 0.7791 0.1396 0.065 Uiso 1 1 calc R U
C113 C 0.76528(19) 0.7418(2) 0.42633(12) 0.0205(6) Uani 1 1 d . .
C108 C 0.82244(19) 0.6555(2) 0.48303(12) 0.0211(6) Uani 1 1 d . .
C103 C 0.6230(2) 0.3790(3) 0.48344(14) 0.0299(6) Uani 1 1 d . .
H103 H 0.5538 0.3544 0.4568 0.036 Uiso 1 1 calc R U
C104 C 0.6769(2) 0.2989(3) 0.53956(15) 0.0342(7) Uani 1 1 d . .
H104 H 0.6453 0.2189 0.5515 0.041 Uiso 1 1 calc R U
C109 C 0.9298(2) 0.6898(3) 0.51435(14) 0.0278(6) Uani 1 1 d . .
H109 H 0.9698 0.6345 0.5519 0.033 Uiso 1 1 calc R U
C110 C 0.9781(2) 0.8000(3) 0.49236(14) 0.0308(7) Uani 1 1 d . .
H110 H 1.0508 0.8195 0.5141 0.037 Uiso 1 1 calc R U
C111 C 0.9206(2) 0.8836(3) 0.43804(14) 0.0281(6) Uani 1 1 d . .
H111 H 0.9542 0.9602 0.4231 0.034 Uiso 1 1 calc R U
C112 C 0.8161(2) 0.8558(2) 0.40618(13) 0.0241(6) Uani 1 1 d . .
H112 H 0.7773 0.9143 0.3699 0.029 Uiso 1 1 calc R U
B1 B 0.4985(2) 0.6646(3) 0.31481(15) 0.0234(7) Uani 1 1 d . .

loop_
_atom_site_aniso_label
_atom_site_aniso_U_11
_atom_site_aniso_U_22
_atom_site_aniso_U_33
_atom_site_aniso_U_23
_atom_site_aniso_U_13
_atom_site_aniso_U_12
F304 0.0289(9) 0.0534(11) 0.0275(8) 0.0040(8) -0.0082(6) -0.0044(8)
F305 0.0481(10) 0.0387(10) 0.0267(8) -0.0105(8) -0.0020(7) -0.0074(8)
F306 0.0397(9) 0.0323(10) 0.0335(8) -0.0046(7) 0.0015(7) 0.0092(8)
F302 0.0385(9) 0.0322(10) 0.0321(8) -0.0103(7) -0.0021(7) 0.0049(7)
F303 0.0373(10) 0.0441(11) 0.0397(9) 0.0017(8) -0.0014(7) 0.0153(8)
O1 0.0225(9) 0.0249(10) 0.0257(9) 0.0006(8) -0.0035(7) -0.0018(8)
N1 0.0221(11) 0.0252(12) 0.0167(10) 0.0019(9) -0.0006(8) 0.0002(9)
C204 0.0429(19) 0.049(2) 0.0467(19) 0.0286(17) -0.0065(15) -0.0148(17)
C203 0.0346(17) 0.061(2) 0.0255(14) 0.0164(17) -0.0028(12) -0.0164(16)
C202 0.0192(14) 0.051(2) 0.0212(13) 0.0068(13) -0.0029(10) -0.0039(13)
C201 0.0201(13) 0.0299(16) 0.0202(12) 0.0075(12) -0.0001(10) -0.0021(11)
C114 0.0229(13) 0.0228(15) 0.0153(11) -0.0011(11) 0.0023(10) 0.0022(11)
C101 0.0199(13) 0.0230(15) 0.0213(12) -0.0027(11) -0.0002(10) -0.0003(11)
C102 0.0242(14) 0.0227(15) 0.0220(12) -0.0002(11) 0.0019(10) 0.0041(11)
C107 0.0219(14) 0.0248(15) 0.0202(12) -0.0033(11) 0.0032(10) 0.0040(11)
C106 0.0274(15) 0.0319(17) 0.0275(13) 0.0023(13) -0.0010(11) 0.0037(13)
C105 0.0360(17) 0.0338(18) 0.0327(15) 0.0099(14) 0.0004(12) 0.0072(14)
C304 0.0215(14) 0.0354(17) 0.0184(12) 0.0042(12) -0.0020(10) -0.0025(12)
C305 0.0292(15) 0.0301(16) 0.0194(12) -0.0018(12) 0.0041(10) -0.0084(12)
C306 0.0224(14) 0.0242(15) 0.0259(13) 0.0011(12) 0.0042(10) 0.0011(11)
C301 0.0227(13) 0.0251(15) 0.0216(12) -0.0015(11) 0.0023(10) -0.0010(11)
C302 0.0273(15) 0.0235(15) 0.0224(12) -0.0048(11) 0.0012(10) -0.0020(12)
C303 0.0232(14) 0.0292(16) 0.0292(14) 0.0058(13) 0.0035(11) 0.0053(12)
C205 0.0330(17) 0.0302(17) 0.0516(19) 0.0098(15) -0.0050(14) -0.0053(14)
C206 0.0244(14) 0.0235(16) 0.0288(13) 0.0039(12) -0.0004(10) -0.0030(12)
C2 0.0399(17) 0.0294(17) 0.0330(15) -0.0050(13) 0.0066(12) 0.0007(13)
C1 0.0328(17) 0.073(2) 0.0243(13) -0.0045(16) 0.0068(12) 0.0035(16)
C113 0.0224(13) 0.0234(15) 0.0160(11) -0.0032(11) 0.0045(9) 0.0004(11)
C108 0.0241(14) 0.0216(14) 0.0176(11) -0.0048(11) 0.0035(10) 0.0012(11)
C103 0.0290(15) 0.0300(17) 0.0292(14) 0.0009(13) 0.0011(11) -0.0019(13)
C104 0.0389(17) 0.0251(16) 0.0374(15) 0.0070(13) 0.0028(13) 0.0012(13)
C109 0.0235(14) 0.0309(16) 0.0260(13) -0.0048(12) -0.0042(11) 0.0024(12)
C110 0.0213(14) 0.0363(17) 0.0327(14) -0.0084(13) -0.0018(11) -0.0039(13)
C111 0.0309(15) 0.0265(16) 0.0274(13) -0.0036(12) 0.0069(11) -0.0049(12)
C112 0.0278(14) 0.0258(15) 0.0179(12) -0.0017(11) 0.0018(10) -0.0008(12)
B1 0.0233(15) 0.0258(17) 0.0213(14) -0.0023(13) 0.0039(11) 0.0012(13)

loop_
_atom_type_symbol
_atom_type_description
_atom_type_scat_dispersion_real
_atom_type_scat_dispersion_imag
_atom_type_scat_source
C C 0.0033 0.0016 'International Tables Vol C Tables 4.2.6.8 and 6.1.1.4'
H H 0.0000 0.0000 'International Tables Vol C Tables 4.2.6.8 and 6.1.1.4'
N N 0.0061 0.0033 'International Tables Vol C Tables 4.2.6.8 and 6.1.1.4'
O O 0.0106 0.0060 'International Tables Vol C Tables 4.2.6.8 and 6.1.1.4'
B B 0.0013 0.0007 'International Tables Vol C Tables 4.2.6.8 and 6.1.1.4'
F F 0.0171 0.0103 'International Tables Vol C Tables 4.2.6.8 and 6.1.1.4'

loop_
_geom_angle_atom_site_label_1
_geom_angle_atom_site_label_2
_geom_angle_atom_site_label_3
_geom_angle
B1 O1 C101 105.79(19)
B1 N1 C114 106.0(2)
B1 N1 C201 126.54(19)
C114 N1 C201 127.45(19)
C203 C204 C205 120.2(3)
C203 C204 H204 119.9
C205 C204 H204 119.9
C204 C203 C202 122.1(3)
C204 C203 H203 119.0
C202 C203 H203 119.0
C203 C202 C201 117.1(3)
C203 C202 C1 121.7(3)
C201 C202 C1 121.2(2)
C206 C201 C202 122.1(2)
C206 C201 N1 119.7(2)
C202 C201 N1 118.2(2)
C101 C114 N1 107.0(2)
C101 C114 C113 121.2(2)
N1 C114 C113 131.7(2)
C114 C101 O1 111.7(2)
C114 C101 C102 124.9(2)
O1 C101 C102 123.3(2)
C103 C102 C101 123.1(2)
C103 C102 C107 120.7(2)
C101 C102 C107 116.2(2)
C106 C107 C102 116.7(2)
C106 C107 C108 123.4(2)
C102 C107 C108 119.8(2)
C105 C106 C107 121.7(2)
C105 C106 H106 119.1
C107 C106 H106 119.1
C106 C105 C104 121.0(2)
C106 C105 H105 119.5
C104 C105 H105 119.5
F304 C304 C303 119.3(2)
F304 C304 C305 120.3(2)
C303 C304 C305 120.4(2)
F305 C305 C306 121.0(2)
F305 C305 C304 120.0(2)
C306 C305 C304 119.0(2)
F306 C306 C305 117.4(2)
F306 C306 C301 119.3(2)
C305 C306 C301 123.3(2)
C302 C301 C306 115.1(2)
C302 C301 B1 123.8(2)
C306 C301 B1 121.0(2)
F302 C302 C301 119.7(2)
F302 C302 C303 116.9(2)
C301 C302 C303 123.4(2)
F303 C303 C304 120.3(2)
F303 C303 C302 121.0(2)
C304 C303 C302 118.8(2)
C206 C205 C204 120.1(3)
C206 C205 H205 119.9
C204 C205 H205 119.9
C205 C206 C201 118.4(2)
C205 C206 C2 120.8(3)
C201 C206 C2 120.9(2)
C206 C2 H2A 109.5
C206 C2 H2B 109.5
H2A C2 H2B 109.5
C206 C2 H2C 109.5
H2A C2 H2C 109.5
H2B C2 H2C 109.5
C202 C1 H1A 109.5
C202 C1 H1B 109.5
H1A C1 H1B 109.5
C202 C1 H1C 109.5
H1A C1 H1C 109.5
H1B C1 H1C 109.5
C112 C113 C114 124.1(2)
C112 C113 C108 119.6(2)
C114 C113 C108 116.2(2)
C109 C108 C113 116.9(2)
C109 C108 C107 121.6(2)
C113 C108 C107 121.4(2)
C104 C103 C102 120.3(2)
C104 C103 H103 119.8
C102 C103 H103 119.8
C103 C104 C105 119.5(3)
C103 C104 H104 120.3
C105 C104 H104 120.3
C110 C109 C108 122.2(2)
C110 C109 H109 118.9
C108 C109 H109 118.9
C109 C110 C111 120.0(2)
C109 C110 H110 120.0
C111 C110 H110 120.0
C112 C111 C110 120.3(3)
C112 C111 H111 119.8
C110 C111 H111 119.8
C111 C112 C113 120.9(2)
C111 C112 H112 119.5
C113 C112 H112 119.5
O1 B1 N1 109.5(2)
O1 B1 C301 124.0(2)
N1 B1 C301 126.4(2)

loop_
_geom_bond_atom_site_label_1
_geom_bond_atom_site_label_2
_geom_bond_distance
F304 C304 1.345(3)
F305 C305 1.339(3)
F306 C306 1.349(3)
F302 C302 1.351(3)
F303 C303 1.334(3)
O1 B1 1.383(3)
O1 C101 1.383(3)
N1 B1 1.416(3)
N1 C114 1.417(3)
N1 C201 1.438(3)
C204 C203 1.365(4)
C204 C205 1.393(4)
C204 H204 0.9500
C203 C202 1.384(4)
C203 H203 0.9500
C202 C201 1.404(3)
C202 C1 1.503(4)
C201 C206 1.392(4)
C114 C101 1.359(3)
C114 C113 1.433(3)
C101 C102 1.413(3)
C102 C103 1.406(4)
C102 C107 1.425(3)
C107 C106 1.411(3)
C107 C108 1.455(4)
C106 C105 1.365(4)
C106 H106 0.9500
C105 C104 1.397(4)
C105 H105 0.9500
C304 C303 1.370(4)
C304 C305 1.375(4)
C305 C306 1.375(3)
C306 C301 1.391(3)
C301 C302 1.380(3)
C301 B1 1.568(4)
C302 C303 1.385(3)
C205 C206 1.388(4)
C205 H205 0.9500
C206 C2 1.508(4)
C2 H2A 0.9800
C2 H2B 0.9800
C2 H2C 0.9800
C1 H1A 0.9800
C1 H1B 0.9800
C1 H1C 0.9800
C113 C112 1.406(3)
C113 C108 1.435(3)
C108 C109 1.413(3)
C103 C104 1.375(3)
C103 H103 0.9500
C104 H104 0.9500
C109 C110 1.369(4)
C109 H109 0.9500
C110 C111 1.395(4)
C110 H110 0.9500
C111 C112 1.369(3)
C111 H111 0.9500
C112 H112 0.9500

loop_
_geom_torsion_atom_site_label_1
_geom_torsion_atom_site_label_2
_geom_torsion_atom_site_label_3
_geom_torsion_atom_site_label_4
_geom_torsion
C205 C204 C203 C202 1.6(4)
C204 C203 C202 C201 0.6(4)
C204 C203 C202 C1 -179.2(3)
C203 C202 C201 C206 -3.3(3)
C1 C202 C201 C206 176.5(2)
C203 C202 C201 N1 174.5(2)
C1 C202 C201 N1 -5.7(3)
B1 N1 C201 C206 102.3(3)
C114 N1 C201 C206 -78.7(3)
B1 N1 C201 C202 -75.6(3)
C114 N1 C201 C202 103.4(3)
B1 N1 C114 C101 -1.5(3)
C201 N1 C114 C101 179.3(2)
B1 N1 C114 C113 174.4(3)
C201 N1 C114 C113 -4.7(4)
N1 C114 C101 O1 1.2(3)
C113 C114 C101 O1 -175.3(2)
N1 C114 C101 C102 -179.3(2)
C113 C114 C101 C102 4.2(4)
B1 O1 C101 C114 -0.4(3)
B1 O1 C101 C102 -179.9(2)
C114 C101 C102 C103 178.0(3)
O1 C101 C102 C103 -2.6(4)
C114 C101 C102 C107 -2.3(4)
O1 C101 C102 C107 177.2(2)
C103 C102 C107 C106 -0.8(4)
C101 C102 C107 C106 179.4(2)
C103 C102 C107 C108 177.9(2)
C101 C102 C107 C108 -1.9(3)
C102 C107 C106 C105 1.0(4)
C108 C107 C106 C105 -177.7(2)
C107 C106 C105 C104 -0.4(4)
F304 C304 C305 F305 0.1(4)
C303 C304 C305 F305 -179.8(2)
F304 C304 C305 C306 179.9(2)
C303 C304 C305 C306 0.0(4)
F305 C305 C306 F306 0.5(4)
C304 C305 C306 F306 -179.3(2)
F305 C305 C306 C301 179.3(2)
C304 C305 C306 C301 -0.5(4)
F306 C306 C301 C302 179.5(2)
C305 C306 C301 C302 0.7(4)
F306 C306 C301 B1 2.9(4)
C305 C306 C301 B1 -176.0(2)
C306 C301 C302 F302 178.5(2)
B1 C301 C302 F302 -4.9(4)
C306 C301 C302 C303 -0.4(4)
B1 C301 C302 C303 176.2(2)
F304 C304 C303 F303 1.3(4)
C305 C304 C303 F303 -178.8(2)
F304 C304 C303 C302 -179.6(2)
C305 C304 C303 C302 0.3(4)
F302 C302 C303 F303 0.1(4)
C301 C302 C303 F303 179.1(2)
F302 C302 C303 C304 -179.0(2)
C301 C302 C303 C304 -0.1(4)
C203 C204 C205 C206 -1.1(4)
C204 C205 C206 C201 -1.6(4)
C204 C205 C206 C2 178.0(2)
C202 C201 C206 C205 3.8(4)
N1 C201 C206 C205 -174.0(2)
C202 C201 C206 C2 -175.8(2)
N1 C201 C206 C2 6.4(3)
C101 C114 C113 C112 174.5(2)
N1 C114 C113 C112 -0.9(4)
C101 C114 C113 C108 -1.8(3)
N1 C114 C113 C108 -177.3(2)
C112 C113 C108 C109 -1.6(3)
C114 C113 C108 C109 174.9(2)
C112 C113 C108 C107 -178.8(2)
C114 C113 C108 C107 -2.3(3)
C106 C107 C108 C109 5.7(4)
C102 C107 C108 C109 -172.9(2)
C106 C107 C108 C113 -177.3(2)
C102 C107 C108 C113 4.1(4)
C101 C102 C103 C104 179.9(2)
C107 C102 C103 C104 0.2(4)
C102 C103 C104 C105 0.4(4)
C106 C105 C104 C103 -0.3(4)
C113 C108 C109 C110 0.1(4)
C107 C108 C109 C110 177.3(2)
C108 C109 C110 C111 0.8(4)
C109 C110 C111 C112 -0.3(4)
C110 C111 C112 C113 -1.2(4)
C114 C113 C112 C111 -174.0(2)
C108 C113 C112 C111 2.2(4)
C101 O1 B1 N1 -0.6(3)
C101 O1 B1 C301 177.1(2)
C114 N1 B1 O1 1.3(3)
C201 N1 B1 O1 -179.5(2)
C114 N1 B1 C301 -176.3(2)
C201 N1 B1 C301 2.8(4)
C302 C301 B1 O1 127.0(3)
C306 C301 B1 O1 -56.7(4)
C302 C301 B1 N1 -55.7(4)
C306 C301 B1 N1 120.7(3)
